data_2232654
loop_
_publ_author_name
'Talmon-Gros, Pia'
'Schurz, Christian M.'
'Schleid, Thomas'

_publ_section_title
;
 The <i>matlockite</i>-type praseodymium(III) oxide bromide PrOBr
;
_journal_coeditor_code FI2117
_journal_issue 12
_journal_name_full 'Acta Crystallographica Section E'
_journal_page_first i74
_journal_paper_doi 10.1107/S1600536811048227
_journal_volume 67
_journal_year 2011
_chemical_formula_iupac 'Pr Br O'
_chemical_formula_moiety 'Br O Pr'
_chemical_formula_sum 'Br O Pr'
_chemical_formula_weight 236.82
_chemical_name_common 'praseodymium(III) oxide bromide'
_chemical_name_systematic
;
Praseodymium(III) oxide bromide
;
_space_group_IT_number 129
_symmetry_cell_setting tetragonal
_symmetry_space_group_name_Hall '-P 4a 2a'
_symmetry_space_group_name_H-M 'P 4/n m m :2'
_atom_sites_solution_primary direct
_atom_sites_solution_secondary difmap
_audit_creation_method SHELXL-97
_cell_angle_alpha 90.00
_cell_angle_beta 90.00
_cell_angle_gamma 90.00
_cell_formula_units_Z 2
_cell_length_a 4.0671(3)
_cell_length_b 4.0671(3)
_cell_length_c 7.4669(5)
_cell_measurement_reflns_used 3957
_cell_measurement_temperature 293(2)
_cell_measurement_theta_max 27.88
_cell_measurement_theta_min 0.41
_cell_volume 123.512(15)
_computing_cell_refinement 'SCALEPACK (Otwinowski & Minor, 1997)'
_computing_data_collection 'COLLECT (Nonius, 1998)'
_computing_data_reduction 'SCALEPACK and DENZO (Otwinowski & Minor, 1997)'
_computing_molecular_graphics 'DIAMOND (Brandenburg, 2006)'
_computing_publication_material 'SHELXL97 (Sheldrick, 2008)'
_computing_structure_refinement 'SHELXL97 (Sheldrick, 2008)'
_computing_structure_solution 'SHELXS97 (Sheldrick, 2008)'
_diffrn_ambient_temperature 293(2)
_diffrn_measured_fraction_theta_full 0.991
_diffrn_measured_fraction_theta_max 0.991
_diffrn_measurement_device_type 'Bruker--Nonius KappaCCD'
_diffrn_measurement_method '\w and \f scans'
_diffrn_radiation_monochromator graphite
_diffrn_radiation_source 'fine-focus sealed tube'
_diffrn_radiation_type MoK\a
_diffrn_radiation_wavelength 0.71069
_diffrn_reflns_av_R_equivalents 0.0824
_diffrn_reflns_av_sigmaI/netI 0.0336
_diffrn_reflns_limit_h_max 5
_diffrn_reflns_limit_h_min -5
_diffrn_reflns_limit_k_max 5
_diffrn_reflns_limit_k_min -5
_diffrn_reflns_limit_l_max 9
_diffrn_reflns_limit_l_min -9
_diffrn_reflns_number 1621
_diffrn_reflns_theta_full 27.90
_diffrn_reflns_theta_max 27.90
_diffrn_reflns_theta_min 5.46
_diffrn_standards_number 0
_exptl_absorpt_coefficient_mu 35.515
_exptl_absorpt_correction_T_max 0.5346
_exptl_absorpt_correction_T_min 0.0486
_exptl_absorpt_correction_type numerical
_exptl_absorpt_process_details '(X-SHAPE; Stoe & Cie, 1999)'
_exptl_crystal_colour 'pale green'
_exptl_crystal_density_diffrn 6.368
_exptl_crystal_density_method 'not measured'
_exptl_crystal_description plate
_exptl_crystal_F_000 204
_exptl_crystal_size_max 0.11
_exptl_crystal_size_mid 0.065
_exptl_crystal_size_min 0.02
_refine_diff_density_max 1.135
_refine_diff_density_min -2.520
_refine_ls_extinction_coef 0.032(5)
_refine_ls_extinction_expression Fc^*^=kFc[1+0.001xFc^2^\l^3^/sin(2\q)]^-1/4^
_refine_ls_extinction_method 'SHELXL97 (Sheldrick, 2008)'
_refine_ls_goodness_of_fit_ref 1.199
_refine_ls_matrix_type full
_refine_ls_number_parameters 10
_refine_ls_number_reflns 113
_refine_ls_number_restraints 0
_refine_ls_restrained_S_all 1.199
_refine_ls_R_factor_all 0.0264
_refine_ls_R_factor_gt 0.0261
_refine_ls_shift/su_max 0.000
_refine_ls_shift/su_mean 0.000
_refine_ls_structure_factor_coef Fsqd
_refine_ls_weighting_details 'calc w=1/[\s^2^(Fo^2^)+(0.0378P)^2^+0.0000P] where P=(Fo^2^+2Fc^2^)/3'
_refine_ls_weighting_scheme calc
_refine_ls_wR_factor_gt 0.0588
_refine_ls_wR_factor_ref 0.0589
_reflns_number_gt 111
_reflns_number_total 113
_reflns_threshold_expression I>2sigma(I)
_cod_data_source_file fi2117.cif
_cod_data_source_block I
_cod_original_sg_symbol_H-M 'P 4/n m m'
_cod_database_code 2232654
_cod_database_fobs_code 2232654

loop_
_symmetry_equiv_pos_as_xyz
'x, y, z'
'x+1/2, -y, -z'
'-x+1/2, -y+1/2, z'
'-x, y+1/2, -z'
'y+1/2, x+1/2, -z'
'y, -x+1/2, z'
'-y+1/2, x, z'
'-y, -x, -z'
'-x, -y, -z'
'-x-1/2, y, z'
'x-1/2, y-1/2, -z'
'x, -y-1/2, z'
'-y-1/2, -x-1/2, z'
'-y, x-1/2, -z'
'y-1/2, -x, -z'
'y, x, z'

loop_
_atom_site_type_symbol
_atom_site_label
_atom_site_fract_x
_atom_site_fract_y
_atom_site_fract_z
_atom_site_U_iso_or_equiv
_atom_site_adp_type
_atom_site_calc_flag
_atom_site_refinement_flags
_atom_site_occupancy
_atom_site_symmetry_multiplicity
Pr Pr 0.2500 0.2500 0.15763(8) 0.0106(4) Uani d S 1 8
O O 0.7500 0.2500 0.0000 0.0129(13) Uani d S 1 8
Br Br 0.2500 0.2500 0.64087(17) 0.0153(4) Uani d S 1 8

loop_
_atom_site_aniso_label
_atom_site_aniso_U_11
_atom_site_aniso_U_22
_atom_site_aniso_U_33
_atom_site_aniso_U_12
_atom_site_aniso_U_13
_atom_site_aniso_U_23
Pr 0.0084(4) 0.0084(4) 0.0148(6) 0.000 0.000 0.000
O 0.0114(17) 0.0114(17) 0.016(3) 0.000 0.000 0.000
Br 0.0149(5) 0.0149(5) 0.0160(7) 0.000 0.000 0.000

loop_
_atom_type_symbol
_atom_type_description
_atom_type_scat_dispersion_real
_atom_type_scat_dispersion_imag
_atom_type_scat_source
Pr Pr -0.2180 2.8214 'International Tables Vol C Tables 4.2.6.8 and 6.1.1.4'
O O 0.0106 0.0060 'International Tables Vol C Tables 4.2.6.8 and 6.1.1.4'
Br Br -0.2901 2.4595 'International Tables Vol C Tables 4.2.6.8 and 6.1.1.4'

loop_
_geom_angle_atom_site_label_1
_geom_angle_atom_site_label_2
_geom_angle_atom_site_label_3
_geom_angle_site_symmetry_1
_geom_angle_site_symmetry_3
_geom_angle
O Pr O 9_655 1_455 75.466(11)
O Pr O 9_655 9_665 119.87(3)
O Pr O 1_455 9_665 75.466(11)
O Pr O 9_655 . 75.466(11)
O Pr O 1_455 . 119.87(3)
O Pr O 9_665 . 75.466(11)
O Pr Br 9_655 9_666 140.758(5)
O Pr Br 1_455 9_666 140.758(5)
O Pr Br 9_665 9_666 71.938(15)
O Pr Br . 9_666 71.938(15)
O Pr Br 9_655 9_556 71.938(15)
O Pr Br 1_455 9_556 71.938(15)
O Pr Br 9_665 9_556 140.758(5)
O Pr Br . 9_556 140.758(5)
Br Pr Br 9_666 9_556 124.77(5)
O Pr Br 9_655 9_566 140.758(5)
O Pr Br 1_455 9_566 71.938(15)
O Pr Br 9_665 9_566 71.938(15)
O Pr Br . 9_566 140.758(5)
Br Pr Br 9_666 9_566 77.59(2)
Br Pr Br 9_556 9_566 77.59(2)
O Pr Br 9_655 9_656 71.938(15)
O Pr Br 1_455 9_656 140.758(5)
O Pr Br 9_665 9_656 140.758(6)
O Pr Br . 9_656 71.938(15)
Br Pr Br 9_666 9_656 77.59(2)
Br Pr Br 9_556 9_656 77.59(2)
Br Pr Br 9_566 9_656 124.77(5)
O Pr Pr 9_655 9 37.733(6)
O Pr Pr 1_455 9 37.733(6)
O Pr Pr 9_665 9 98.99(2)
O Pr Pr . 9 98.99(2)
Br Pr Pr 9_666 9 168.31(4)
Br Pr Pr 9_556 9 66.920(19)
Br Pr Pr 9_566 9 107.075(12)
Br Pr Pr 9_656 9 107.075(12)
O Pr Pr 9_655 9_655 37.733(6)
O Pr Pr 1_455 9_655 98.99(2)
O Pr Pr 9_665 9_655 98.99(2)
O Pr Pr . 9_655 37.733(6)
Br Pr Pr 9_666 9_655 107.075(12)
Br Pr Pr 9_556 9_655 107.075(12)
Br Pr Pr 9_566 9_655 168.31(4)
Br Pr Pr 9_656 9_655 66.920(18)
Pr Pr Pr 9 9_655 66.346(15)
O Pr Pr 9_655 9_565 98.99(2)
O Pr Pr 1_455 9_565 37.733(6)
O Pr Pr 9_665 9_565 37.733(6)
O Pr Pr . 9_565 98.99(2)
Br Pr Pr 9_666 9_565 107.075(12)
Br Pr Pr 9_556 9_565 107.075(12)
Br Pr Pr 9_566 9_565 66.920(18)
Br Pr Pr 9_656 9_565 168.31(4)
Pr Pr Pr 9 9_565 66.346(15)
Pr Pr Pr 9_655 9_565 101.39(3)
O Pr Pr 9_655 9_665 98.99(2)
O Pr Pr 1_455 9_665 98.99(2)
O Pr Pr 9_665 9_665 37.733(6)
O Pr Pr . 9_665 37.733(6)
Br Pr Pr 9_666 9_665 66.920(19)
Br Pr Pr 9_556 9_665 168.31(4)
Br Pr Pr 9_566 9_665 107.075(12)
Br Pr Pr 9_656 9_665 107.075(12)
Pr Pr Pr 9 9_665 101.39(3)
Pr Pr Pr 9_655 9_665 66.346(15)
Pr Pr Pr 9_565 9_665 66.346(15)
Pr O Pr . 9_655 104.534(11)
Pr O Pr . 1_655 119.87(3)
Pr O Pr 9_655 1_655 104.534(11)
Pr O Pr . 9_665 104.534(11)
Pr O Pr 9_655 9_665 119.87(3)
Pr O Pr 1_655 9_665 104.534(11)
Pr Br Pr 9_666 9_556 124.77(5)
Pr Br Pr 9_666 9_656 77.59(2)
Pr Br Pr 9_556 9_656 77.59(2)
Pr Br Pr 9_666 9_566 77.59(2)
Pr Br Pr 9_556 9_566 77.59(2)
Pr Br Pr 9_656 9_566 124.77(5)

loop_
_geom_bond_atom_site_label_1
_geom_bond_atom_site_label_2
_geom_bond_site_symmetry_2
_geom_bond_distance
_geom_bond_publ_flag
Pr O 9_655 2.3496(3) y
Pr O 1_455 2.3496(3) y
Pr O 9_665 2.3496(3) y
Pr O . 2.3496(3) y
Pr Br 9_666 3.2457(8) y
Pr Br 9_556 3.2457(8) y
Pr Br 9_566 3.2457(8) y
Pr Br 9_656 3.2457(8) y
Pr Br . 3.6083(14) y
Pr Br 1_554 3.8586(14) y
Pr Pr 9 3.7165(8) ?
Pr Pr 9_655 3.7165(8) ?
Pr Pr 9_565 3.7165(8) ?
Pr Pr 9_665 3.7165(8) ?
O Pr 9_655 2.3496(3) ?
O Pr 1_655 2.3496(3) ?
O Pr 9_665 2.3496(3) ?
Br Pr 9_666 3.2457(8) ?
Br Pr 9_556 3.2457(8) ?
Br Pr 9_656 3.2457(8) ?
Br Pr 9_566 3.2457(8) ?
